data_7115870
loop_
_publ_author_name
'Goutam Nandi'
'Israel Goldberg'

_publ_section_title
;
 Fixation of CO2 in bi-layered coordination networks of zinc
 tetra(4-carboxyphenyl)porphyrin with multi-component [Pr2Na3(NO3)(H2O)3]
 connectors
;
_journal_name_full Chem.Commun.
_journal_page_first 13612
_journal_paper_doi 10.1039/C4cc05601A
_journal_volume 50
_journal_year 2014
_chemical_formula_moiety 'C97 H54 Gd2 N9 Na4 O26 Zn2'
_chemical_formula_sum 'C97 H54 Gd2 N9 Na4 O26 Zn2'
_chemical_formula_weight 2298.74
_chemical_name_systematic
; 
 ? 
;
_space_group_IT_number 12
_symmetry_cell_setting monoclinic
_symmetry_space_group_name_Hall '-C 2y'
_symmetry_space_group_name_H-M 'C 1 2/m 1'
_atom_sites_solution_hydrogens geom
_atom_sites_solution_primary direct
_atom_sites_solution_secondary difmap
_audit_creation_method SHELXL-97
_cell_angle_alpha 90.00
_cell_angle_beta 109.958(2)
_cell_angle_gamma 90.00
_cell_formula_units_Z 4
_cell_length_a 32.9116(9)
_cell_length_b 34.7726(9)
_cell_length_c 11.5106(3)
_cell_measurement_reflns_used 11928
_cell_measurement_temperature 110(2)
_cell_measurement_theta_max 26.37
_cell_measurement_theta_min 0.88
_cell_volume 12381.9(6)
_computing_cell_refinement 'Saint, Bruker-AXS'
_computing_data_collection 'Apex2, Bruker-AXS'
_computing_data_reduction 'Saint, Bruker-AXS'
_computing_structure_refinement 'SHELXL97 (Sheldrick, 2008)'
_computing_structure_solution 'SHELXTL-2013 (Sheldrick, 2008)'
_diffrn_ambient_temperature 110(2)
_diffrn_detector_area_resol_mean 1.75
_diffrn_measured_fraction_theta_full 1.000
_diffrn_measured_fraction_theta_max 1.000
_diffrn_measurement_device_type 'ApexDuo, Bruker-AXS'
_diffrn_measurement_method '1.0 deg. \f and \w scans'
_diffrn_radiation_monochromator graphite
_diffrn_radiation_source 'fine-focus sealed tube'
_diffrn_radiation_type MoK\a
_diffrn_radiation_wavelength 0.71073
_diffrn_reflns_av_R_equivalents 0.0288
_diffrn_reflns_av_sigmaI/netI 0.0164
_diffrn_reflns_limit_h_max 41
_diffrn_reflns_limit_h_min -41
_diffrn_reflns_limit_k_max 43
_diffrn_reflns_limit_k_min -43
_diffrn_reflns_limit_l_max 14
_diffrn_reflns_limit_l_min -14
_diffrn_reflns_number 102054
_diffrn_reflns_theta_full 26.37
_diffrn_reflns_theta_max 26.37
_diffrn_reflns_theta_min 0.88
_diffrn_standards_number 0
_exptl_absorpt_coefficient_mu 1.517
_exptl_absorpt_correction_T_max 0.8043
_exptl_absorpt_correction_T_min 0.6588
_exptl_absorpt_correction_type multi-scan
_exptl_absorpt_process_details 'Sadabs, Bruker-AXS'
_exptl_crystal_colour red
_exptl_crystal_density_diffrn 1.233
_exptl_crystal_density_method 'not measured'
_exptl_crystal_description prism
_exptl_crystal_F_000 4556
_exptl_crystal_size_max 0.30
_exptl_crystal_size_mid 0.25
_exptl_crystal_size_min 0.15
_platon_squeeze_details
;
 Disordered DMF/DMA/water solvent.
;
_refine_diff_density_max 1.481
_refine_diff_density_min -1.193
_refine_diff_density_rms 0.099
_refine_ls_extinction_method none
_refine_ls_goodness_of_fit_ref 1.084
_refine_ls_hydrogen_treatment constr
_refine_ls_matrix_type full
_refine_ls_number_parameters 659
_refine_ls_number_reflns 12882
_refine_ls_number_restraints 273
_refine_ls_restrained_S_all 1.077
_refine_ls_R_factor_all 0.0348
_refine_ls_R_factor_gt 0.0326
_refine_ls_shift/su_max 0.005
_refine_ls_shift/su_mean 0.001
_refine_ls_structure_factor_coef Fsqd
_refine_ls_weighting_details 'calc w=1/[\s^2^(Fo^2^)+(0.0471P)^2^+4.9565P] where P=(Fo^2^+2Fc^2^)/3'
_refine_ls_weighting_scheme calc
_refine_ls_wR_factor_gt 0.0861
_refine_ls_wR_factor_ref 0.0871
_reflns_number_gt 11928
_reflns_number_total 12882
_reflns_threshold_expression >2sigma(I)
_cod_data_source_file c4cc05601a1.cif
_cod_data_source_block gt42sq(5)
_cod_original_cell_volume 12381.8(6)
_cod_original_sg_symbol_H-M 'C 2/m'
_cod_database_code 7115870

loop_
_symmetry_equiv_pos_as_xyz
'x, y, z'
'-x, y, -z'
'x+1/2, y+1/2, z'
'-x+1/2, y+1/2, -z'
'-x, -y, -z'
'x, -y, z'
'-x+1/2, -y+1/2, -z'
'x+1/2, -y+1/2, z'

loop_
_atom_site_label
_atom_site_type_symbol
_atom_site_fract_x
_atom_site_fract_y
_atom_site_fract_z
_atom_site_U_iso_or_equiv
_atom_site_adp_type
_atom_site_occupancy
_atom_site_symmetry_multiplicity
_atom_site_calc_flag
_atom_site_refinement_flags
Gd1 Gd 0.207680(5) 0.0000 0.793156(16) 0.00887(5) Uani 1 2 d SU
Gd2 Gd 0.263052(5) 0.0000 1.232439(16) 0.00862(5) Uani 1 2 d SU
Zn3 Zn -0.036038(9) -0.261577(8) 0.70641(3) 0.01341(7) Uani 1 1 d U
Na4 Na -0.25183(3) -0.07780(3) 0.98761(9) 0.0147(2) Uani 1 1 d U
Na5 Na -0.23424(5) 0.0000 0.49117(14) 0.0179(3) Uani 1 2 d SU
Na6 Na -0.17558(5) -0.5000 1.00719(15) 0.0198(3) Uani 1 2 d SU
O7 O -0.26048(6) -0.45865(5) 0.66902(17) 0.0137(4) Uani 1 1 d U
O8 O -0.22326(6) -0.45777(5) 0.86859(17) 0.0146(4) Uani 1 1 d U
O9 O 0.22880(8) 0.0000 1.0122(2) 0.0128(5) Uani 1 2 d SU
O10 O 0.17596(6) -0.45816(6) 0.64657(18) 0.0192(4) Uani 1 1 d U
O11 O 0.18470(8) 0.0000 1.1204(2) 0.0168(5) Uani 1 2 d SU
O12 O -0.23442(6) -0.04144(5) 0.64115(17) 0.0142(4) Uani 1 1 d U
O13 O 0.15816(8) 0.0000 0.9119(2) 0.0169(5) Uani 1 2 d SU
O14 O 0.19310(6) -0.06861(5) 0.83912(17) 0.0157(4) Uani 1 1 d U
O15 O -0.23639(6) -0.06834(5) 0.81197(17) 0.0156(4) Uani 1 1 d U
O16 O 0.18782(6) -0.45887(5) 0.84682(17) 0.0147(4) Uani 1 1 d U
O17 O 0.14907(6) -0.04165(5) 0.67022(18) 0.0164(4) Uani 1 1 d U
O18 O -0.31514(11) 0.0000 0.4422(3) 0.0279(7) Uani 1 2 d SU
H18 H -0.3232 -0.0213 0.4813 0.033 Uiso 1 1 d R
N19 N -0.03960(7) -0.20302(6) 0.6716(2) 0.0142(4) Uani 1 1 d U
N20 N -0.10204(7) -0.26166(6) 0.6708(2) 0.0135(4) Uani 1 1 d U
N21 N 0.02178(7) -0.26247(6) 0.6739(2) 0.0123(4) Uani 1 1 d U
N22 N -0.03854(7) -0.32067(6) 0.6911(2) 0.0130(4) Uani 1 1 d U
C23 C -0.22966(8) -0.44588(7) 0.7595(2) 0.0118(5) Uani 1 1 d U
O24 O -0.15757(12) 0.0000 0.5319(4) 0.0463(10) Uani 1 2 d SU
H24 H -0.1536 -0.0183 0.5825 0.056 Uiso 1 1 d R
C25 C -0.19998(8) -0.41630(7) 0.7378(2) 0.0128(5) Uani 1 1 d U
C26 C 0.16718(8) -0.44664(7) 0.7386(2) 0.0131(5) Uani 1 1 d U
O27 O -0.26000(10) -0.14124(7) 0.9933(3) 0.0486(7) Uani 1 1 d DU
C28 C -0.22488(8) -0.06885(7) 0.7181(2) 0.0135(5) Uani 1 1 d U
C29 C 0.15939(8) -0.06945(7) 0.7456(3) 0.0149(5) Uani 1 1 d U
N30 N 0.18855(11) 0.0000 1.0155(3) 0.0217(7) Uani 1 2 d SU
C31 C 0.13205(8) -0.41768(7) 0.7223(2) 0.0144(5) Uani 1 1 d U
C32 C -0.19884(9) -0.10183(8) 0.6989(3) 0.0162(5) Uani 1 1 d U
C33 C -0.00441(9) -0.17993(7) 0.6854(3) 0.0160(5) Uani 1 1 d U
C34 C 0.12941(8) -0.10319(8) 0.7243(3) 0.0165(5) Uani 1 1 d U
C35 C -0.11296(8) -0.33127(7) 0.6872(2) 0.0136(5) Uani 1 1 d U
C36 C -0.07222(9) -0.17942(7) 0.6765(3) 0.0155(5) Uani 1 1 d U
C37 C 0.03443(8) -0.33233(8) 0.6849(3) 0.0149(5) Uani 1 1 d U
C38 C -0.12750(8) -0.29313(8) 0.6662(3) 0.0160(5) Uani 1 1 d U
C39 C 0.04495(8) -0.29436(8) 0.6656(3) 0.0153(5) Uani 1 1 d U
C40 C -0.11399(9) -0.19148(8) 0.6661(3) 0.0174(5) Uani 1 1 d U
C41 C 0.06821(8) -0.36239(7) 0.6965(3) 0.0161(5) Uani 1 1 d U
C42 C -0.14389(8) -0.36080(7) 0.7022(3) 0.0147(5) Uani 1 1 d U
C43 C -0.20301(10) -0.40545(9) 0.6207(3) 0.0243(6) Uani 1 1 d U
H43 H -0.2243 -0.4167 0.5512 0.029 Uiso 1 1 calc R
C44 C -0.07111(8) -0.34376(7) 0.7008(3) 0.0145(5) Uani 1 1 d U
C45 C -0.00436(8) -0.34431(7) 0.6988(2) 0.0146(5) Uani 1 1 d U
C46 C 0.09204(9) -0.10369(8) 0.6232(3) 0.0203(6) Uani 1 1 d U
H46 H 0.0865 -0.0837 0.5637 0.024 Uiso 1 1 calc R
C47 C 0.03549(8) -0.19263(8) 0.6804(3) 0.0164(5) Uani 1 1 d U
C48 C 0.06937(9) -0.16288(8) 0.6929(3) 0.0190(6) Uani 1 1 d U
C49 C -0.18719(11) -0.13139(9) 0.7844(3) 0.0274(7) Uani 1 1 d U
H49 H -0.1972 -0.1314 0.8525 0.033 Uiso 1 1 calc R
C50 C -0.12798(9) -0.23004(8) 0.6571(3) 0.0176(5) Uani 1 1 d U
C51 C -0.05667(9) -0.38321(8) 0.7167(3) 0.0200(6) Uani 1 1 d U
H51 H -0.0730 -0.4048 0.7258 0.024 Uiso 1 1 calc R
C52 C -0.18484(9) -0.10249(8) 0.5976(3) 0.0194(6) Uani 1 1 d U
H52 H -0.1935 -0.0827 0.5371 0.023 Uiso 1 1 calc R
C53 C -0.17489(10) -0.37791(10) 0.6038(3) 0.0278(7) Uani 1 1 d U
H53 H -0.1772 -0.3707 0.5221 0.033 Uiso 1 1 calc R
C54 C 0.04590(8) -0.23121(8) 0.6662(3) 0.0161(5) Uani 1 1 d U
C55 C 0.08406(9) -0.28248(9) 0.6433(3) 0.0239(6) Uani 1 1 d U
H55 H 0.1052 -0.2989 0.6304 0.029 Uiso 1 1 calc R
C56 C -0.14527(9) -0.16125(8) 0.6725(3) 0.0191(6) Uani 1 1 d U
C57 C -0.16082(11) -0.16103(9) 0.7709(3) 0.0293(7) Uani 1 1 d U
H57 H -0.1533 -0.1814 0.8295 0.035 Uiso 1 1 calc R
C58 C -0.05669(10) -0.14004(8) 0.6964(3) 0.0211(6) Uani 1 1 d U
H58 H -0.0728 -0.1181 0.7034 0.025 Uiso 1 1 calc R
C59 C -0.01558(9) -0.38366(8) 0.7163(3) 0.0219(6) Uani 1 1 d U
H59 H 0.0025 -0.4056 0.7257 0.026 Uiso 1 1 calc R
C60 C 0.08445(9) -0.24376(9) 0.6444(3) 0.0254(7) Uani 1 1 d U
H60 H 0.1061 -0.2277 0.6330 0.030 Uiso 1 1 calc R
C61 C 0.13800(10) -0.13357(9) 0.8077(3) 0.0327(8) Uani 1 1 d U
H61 H 0.1643 -0.1340 0.8761 0.039 Uiso 1 1 calc R
C62 C -0.01514(9) -0.14062(8) 0.7030(3) 0.0206(6) Uani 1 1 d U
H62 H 0.0037 -0.1191 0.7167 0.025 Uiso 1 1 calc R
C63 C -0.17187(10) -0.24221(9) 0.6381(3) 0.0287(7) Uani 1 1 d U
H63 H -0.1963 -0.2260 0.6240 0.034 Uiso 1 1 calc R
C64 C -0.15826(9) -0.13200(8) 0.5849(3) 0.0197(6) Uani 1 1 d U
H64 H -0.1488 -0.1322 0.5156 0.024 Uiso 1 1 calc R
C65 C 0.06237(9) -0.13327(9) 0.6077(3) 0.0218(6) Uani 1 1 d U
H65 H 0.0367 -0.1332 0.5373 0.026 Uiso 1 1 calc R
C66 C 0.11113(13) -0.40124(12) 0.6106(3) 0.0411(10) Uani 1 1 d U
H66 H 0.1180 -0.4089 0.5403 0.050 Uiso 1 1 calc R
C67 C -0.17001(14) -0.39847(14) 0.8367(3) 0.0427(13) Uani 1 1 d U
H67 H -0.1683 -0.4050 0.9183 0.051 Uiso 1 1 calc R
C68 C 0.10841(10) -0.16328(9) 0.7915(3) 0.0343(8) Uani 1 1 d U
H68 H 0.1148 -0.1841 0.8483 0.041 Uiso 1 1 calc R
C69 C -0.14222(13) -0.37102(14) 0.8188(3) 0.0441(12) Uani 1 1 d U
H69 H -0.1217 -0.3591 0.8885 0.055 Uiso 1 1 calc R
C70 C -0.17150(9) -0.28097(9) 0.6444(3) 0.0264(7) Uani 1 1 d U
H70 H -0.1956 -0.2972 0.6361 0.032 Uiso 1 1 calc R
O71 O -0.00373(19) -0.2579(2) 0.8970(6) 0.0317(14) Uani 0.50 1 d PU
O71' O -0.02260(18) -0.2583(2) 0.8978(6) 0.0288(13) Uani 0.50 1 d PU
O72 O -0.10897(10) -0.5000 1.0089(3) 0.058(3) Uani 1 2 d SU
H72A H -0.0953 -0.5000 1.0961 0.080 Uiso 1 2 d SR
H72B H -0.0872 -0.5000 0.9718 0.080 Uiso 1 2 d SR
C73 C 0.07959(10) -0.3733(3) 0.5984(3) 0.0420(10) Uani 1 1 d U
H73 H 0.0658 -0.3616 0.5202 0.050 Uiso 1 1 calc R
C74 C 0.11984(14) -0.40808(14) 0.8218(3) 0.0459(12) Uani 1 1 d U
H74 H 0.1328 -0.4205 0.8992 0.056 Uiso 1 1 calc R
C75 C 0.08840(15) -0.38003(15) 0.8082(4) 0.0550(15) Uani 1 1 d U
H75 H 0.0807 -0.3729 0.8777 0.066 Uiso 1 1 calc R
C76 C 0.0000 -0.26286(15) 1.0000 0.0369(17) Uani 1 2 d SU

loop_
_atom_site_aniso_label
_atom_site_aniso_U_11
_atom_site_aniso_U_22
_atom_site_aniso_U_33
_atom_site_aniso_U_23
_atom_site_aniso_U_13
_atom_site_aniso_U_12
Gd1 0.00773(9) 0.00673(9) 0.01329(9) 0.000 0.00505(7) 0.000
Gd2 0.00772(9) 0.00624(8) 0.01345(9) 0.000 0.00561(7) 0.000
Zn3 0.00979(14) 0.00771(14) 0.02476(17) -0.00004(11) 0.00851(12) 0.00015(10)
Na4 0.0154(5) 0.0142(5) 0.0146(5) 0.0000(4) 0.0054(4) 0.0001(4)
Na5 0.0295(9) 0.0114(7) 0.0164(8) 0.000 0.0124(7) 0.000
Na6 0.0220(8) 0.0147(7) 0.0186(8) 0.000 0.0014(6) 0.000
O7 0.0154(9) 0.0108(8) 0.0175(9) -0.0020(7) 0.0092(7) -0.0045(7)
O8 0.0128(9) 0.0160(9) 0.0166(9) 0.0041(7) 0.0073(7) -0.0007(7)
O9 0.0090(11) 0.0139(12) 0.0172(13) 0.000 0.0068(10) 0.000
O10 0.0197(10) 0.0213(10) 0.0167(10) -0.0012(8) 0.0064(8) 0.0105(8)
O11 0.0119(12) 0.0247(14) 0.0169(13) 0.000 0.0091(11) 0.000
O12 0.0185(9) 0.0100(8) 0.0167(9) 0.0018(7) 0.0095(8) 0.0038(7)
O13 0.0086(12) 0.0243(14) 0.0177(13) 0.000 0.0044(10) 0.000
O14 0.0130(9) 0.0136(9) 0.0186(10) 0.0002(7) 0.0031(7) -0.0046(7)
O15 0.0201(9) 0.0121(9) 0.0180(10) 0.0033(7) 0.0111(8) 0.0062(7)
O16 0.0109(8) 0.0140(9) 0.0199(10) 0.0038(7) 0.0061(7) 0.0030(7)
O17 0.0152(9) 0.0125(9) 0.0203(10) 0.0023(7) 0.0044(8) -0.0034(7)
O18 0.0355(17) 0.0271(16) 0.0239(16) 0.000 0.0137(14) 0.000
N19 0.0129(10) 0.0088(10) 0.0222(12) -0.0016(9) 0.0077(9) 0.0002(8)
N20 0.0121(10) 0.0098(10) 0.0211(12) 0.0007(9) 0.0091(9) 0.0007(8)
N21 0.0079(9) 0.0089(10) 0.0205(11) 0.0002(9) 0.0055(9) 0.0003(8)
N22 0.0101(10) 0.0082(10) 0.0223(12) 0.0004(8) 0.0075(9) 0.0007(8)
C23 0.0130(12) 0.0086(11) 0.0175(13) 0.0000(9) 0.0100(10) 0.0006(9)
O24 0.0325(19) 0.069(3) 0.039(2) 0.000 0.0135(17) 0.000
C25 0.0123(12) 0.0120(12) 0.0159(13) -0.0003(10) 0.0070(10) -0.0035(9)
C26 0.0098(11) 0.0087(11) 0.0208(13) 0.0009(10) 0.0052(10) 0.0001(9)
O27 0.0666(19) 0.0154(11) 0.0638(19) 0.0014(11) 0.0224(16) -0.0110(11)
C28 0.0145(12) 0.0108(12) 0.0163(13) 0.0005(10) 0.0068(10) 0.0014(9)
C29 0.0129(12) 0.0127(12) 0.0202(13) -0.0017(10) 0.0070(10) -0.0026(10)
N30 0.0210(16) 0.0232(17) 0.0224(17) 0.000 0.0095(14) 0.000
C31 0.0123(12) 0.0135(12) 0.0172(13) -0.0001(10) 0.0049(10) 0.0021(10)
C32 0.0163(12) 0.0130(12) 0.0228(14) 0.0022(10) 0.0109(11) 0.0040(10)
C33 0.0152(12) 0.0116(12) 0.0202(14) -0.0008(10) 0.0049(11) -0.0023(10)
C34 0.0133(12) 0.0123(12) 0.0239(14) -0.0017(10) 0.0063(11) -0.0039(10)
C35 0.0123(12) 0.0108(12) 0.0189(13) -0.0006(10) 0.0071(10) -0.0042(9)
C36 0.0174(13) 0.0110(12) 0.0196(14) 0.0016(10) 0.0081(11) 0.0031(10)
C37 0.0131(12) 0.0126(12) 0.0189(13) 0.0008(10) 0.0054(10) 0.0038(10)
C38 0.0106(12) 0.0149(12) 0.0245(14) 0.0004(11) 0.0084(11) -0.0010(10)
C39 0.0104(12) 0.0143(12) 0.0214(14) -0.0017(10) 0.0058(10) 0.0019(9)
C40 0.0177(13) 0.0132(12) 0.0251(15) 0.0031(11) 0.0121(11) 0.0065(10)
C41 0.0102(12) 0.0115(12) 0.0272(15) -0.0003(11) 0.0072(11) 0.0013(9)
C42 0.0118(12) 0.0109(12) 0.0240(14) 0.0011(10) 0.0093(11) -0.0014(9)
C43 0.0255(15) 0.0275(16) 0.0183(14) -0.0018(12) 0.0052(12) -0.0182(12)
C44 0.0123(12) 0.0116(12) 0.0203(13) -0.0001(10) 0.0064(10) -0.0018(9)
C45 0.0131(12) 0.0109(12) 0.0203(14) -0.0002(10) 0.0065(10) 0.0024(9)
C46 0.0180(13) 0.0220(14) 0.0205(14) 0.0033(11) 0.0059(11) -0.0064(11)
C47 0.0126(12) 0.0126(12) 0.0222(14) 0.0005(10) 0.0036(11) -0.0036(10)
C48 0.0105(12) 0.0135(13) 0.0312(16) -0.0005(11) 0.0049(11) -0.0042(10)
C49 0.0388(18) 0.0214(15) 0.0335(17) 0.0126(13) 0.0273(15) 0.0160(13)
C50 0.0124(12) 0.0166(13) 0.0267(15) 0.0026(11) 0.0105(11) 0.0044(10)
C51 0.0186(13) 0.0112(12) 0.0302(16) 0.0044(11) 0.0082(12) -0.0012(10)
C52 0.0247(14) 0.0154(13) 0.0223(14) 0.0048(11) 0.0135(12) 0.0065(11)
C53 0.0316(17) 0.0337(17) 0.0170(14) 0.0053(12) 0.0067(12) -0.0187(14)
C54 0.0104(12) 0.0123(12) 0.0267(15) -0.0007(11) 0.0076(11) -0.0024(9)
C55 0.0131(13) 0.0216(14) 0.0416(18) 0.0002(13) 0.0152(13) 0.0020(11)
C56 0.0188(13) 0.0128(12) 0.0304(16) 0.0031(11) 0.0145(12) 0.0051(10)
C57 0.0405(18) 0.0193(15) 0.0387(18) 0.0158(13) 0.0273(16) 0.0172(13)
C58 0.0248(14) 0.0114(12) 0.0289(16) -0.0018(11) 0.0112(12) 0.0025(11)
C59 0.0194(14) 0.0101(12) 0.0347(17) 0.0053(11) 0.0075(12) 0.0042(10)
C60 0.0141(13) 0.0217(14) 0.0447(19) 0.0013(13) 0.0155(13) -0.0021(11)
C61 0.0205(15) 0.0237(16) 0.0396(19) 0.0126(14) -0.0084(14) -0.0086(12)
C62 0.0220(14) 0.0102(12) 0.0294(16) -0.0011(11) 0.0087(12) -0.0017(10)
C63 0.0149(14) 0.0190(14) 0.057(2) 0.0026(14) 0.0189(14) 0.0031(11)
C64 0.0226(14) 0.0181(13) 0.0234(14) 0.0018(11) 0.0143(12) 0.0058(11)
C65 0.0153(13) 0.0251(15) 0.0207(14) 0.0028(12) 0.0006(11) -0.0076(11)
C66 0.047(2) 0.052(2) 0.0246(17) 0.0032(16) 0.0132(16) 0.0143(18)
C67 0.055(2) 0.054(3) 0.0167(16) -0.0004(18) 0.0075(16) -0.016(2)
C68 0.0239(16) 0.0208(15) 0.044(2) 0.0179(14) -0.0068(14) -0.0084(12)
C69 0.051(2) 0.058(3) 0.0191(16) -0.0053(18) 0.0056(16) -0.023(2)
C70 0.0133(13) 0.0195(14) 0.049(2) 0.0016(13) 0.0146(13) 0.0003(11)
O71 0.027(3) 0.054(3) 0.015(2) -0.001(2) 0.007(3) -0.003(3)
O71' 0.025(3) 0.044(3) 0.017(2) 0.0001(19) 0.008(3) 0.003(3)
O72 0.046(3) 0.074(7) 0.065(6) 0.000 0.033(4) 0.000
C73 0.044(2) 0.054(2) 0.0260(17) 0.0087(16) 0.0089(15) 0.0153(18)
C74 0.051(2) 0.057(3) 0.0232(18) 0.0021(18) 0.0041(17) 0.036(2)
C75 0.065(3) 0.067(3) 0.0252(19) -0.005(2) 0.0037(19) 0.029(3)
C76 0.058(5) 0.023(2) 0.023(2) 0.000 0.005(3) 0.000

loop_
_atom_type_symbol
_atom_type_description
_atom_type_scat_dispersion_real
_atom_type_scat_dispersion_imag
_atom_type_scat_source
C C 0.0033 0.0016 'International Tables Vol C Tables 4.2.6.8 and 6.1.1.4'
N N 0.0061 0.0033 'International Tables Vol C Tables 4.2.6.8 and 6.1.1.4'
O O 0.0106 0.0060 'International Tables Vol C Tables 4.2.6.8 and 6.1.1.4'
Na Na 0.0362 0.0249 'International Tables Vol C Tables 4.2.6.8 and 6.1.1.4'
Zn Zn 0.2839 1.4301 'International Tables Vol C Tables 4.2.6.8 and 6.1.1.4'
Gd Gd -0.1653 3.9035 'International Tables Vol C Tables 4.2.6.8 and 6.1.1.4'
H H 0.0000 0.0000 'International Tables Vol C Tables 4.2.6.8 and 6.1.1.4'

loop_
_geom_angle_atom_site_label_1
_geom_angle_atom_site_label_2
_geom_angle_atom_site_label_3
_geom_angle
_geom_angle_site_symmetry_1
_geom_angle_site_symmetry_3
O9 Gd1 O17 120.16(6) . 6
O9 Gd1 O17 120.16(6) . .
O17 Gd1 O17 72.80(9) 6 .
O9 Gd1 O13 54.50(8) . .
O17 Gd1 O13 77.27(7) 6 .
O17 Gd1 O13 77.27(7) . .
O9 Gd1 O7 125.43(6) . 8_545
O17 Gd1 O7 114.40(6) 6 8_545
O17 Gd1 O7 74.29(6) . 8_545
O13 Gd1 O7 143.68(4) . 8_545
O9 Gd1 O7 125.43(6) . 3
O17 Gd1 O7 74.29(6) 6 3
O17 Gd1 O7 114.40(6) . 3
O13 Gd1 O7 143.68(4) . 3
O7 Gd1 O7 70.36(8) 8_545 3
O9 Gd1 O14 77.60(5) . 6
O17 Gd1 O14 52.53(6) 6 6
O17 Gd1 O14 120.87(6) . 6
O13 Gd1 O14 70.98(4) . 6
O7 Gd1 O14 144.23(6) 8_545 6
O7 Gd1 O14 73.89(6) 3 6
O9 Gd1 O14 77.60(5) . .
O17 Gd1 O14 120.87(6) 6 .
O17 Gd1 O14 52.53(6) . .
O13 Gd1 O14 70.98(4) . .
O7 Gd1 O14 73.89(6) 8_545 .
O7 Gd1 O14 144.23(6) 3 .
O14 Gd1 O14 141.77(9) 6 .
O9 Gd1 O8 74.88(6) . 3
O17 Gd1 O8 106.67(6) 6 3
O17 Gd1 O8 163.48(6) . 3
O13 Gd1 O8 119.03(6) . 3
O7 Gd1 O8 91.53(6) 8_545 3
O7 Gd1 O8 51.28(6) 3 3
O14 Gd1 O8 66.58(6) 6 3
O14 Gd1 O8 132.24(6) . 3
O9 Gd1 O8 74.88(6) . 8_545
O17 Gd1 O8 163.48(6) 6 8_545
O17 Gd1 O8 106.68(6) . 8_545
O13 Gd1 O8 119.03(6) . 8_545
O7 Gd1 O8 51.28(6) 8_545 8_545
O7 Gd1 O8 91.53(6) 3 8_545
O14 Gd1 O8 132.24(6) 6 8_545
O14 Gd1 O8 66.58(6) . 8_545
O8 Gd1 O8 68.95(8) 3 8_545
O9 Gd1 N30 28.01(9) . .
O17 Gd1 N30 98.53(7) 6 .
O17 Gd1 N30 98.52(7) . .
O13 Gd1 N30 26.50(9) . .
O7 Gd1 N30 141.48(5) 8_545 .
O7 Gd1 N30 141.48(5) 3 .
O14 Gd1 N30 72.20(4) 6 .
O14 Gd1 N30 72.20(4) . .
O8 Gd1 N30 97.87(7) 3 .
O8 Gd1 N30 97.87(7) 8_545 .
O9 Gd1 C29 98.41(6) . .
O17 Gd1 C29 96.51(7) 6 .
O17 Gd1 C29 26.37(7) . .
O13 Gd1 C29 70.95(6) . .
O7 Gd1 C29 73.52(7) 8_545 .
O7 Gd1 C29 134.14(7) 3 .
O14 Gd1 C29 135.24(7) 6 .
O14 Gd1 C29 26.22(7) . .
O8 Gd1 C29 156.16(7) 3 .
O8 Gd1 C29 87.24(7) 8_545 .
N30 Gd1 C29 83.79(7) . .
O9 Gd2 O12 119.35(6) . 5_557
O9 Gd2 O12 119.35(6) . 2_557
O12 Gd2 O12 71.94(8) 5_557 2_557
O9 Gd2 O11 54.18(8) . .
O12 Gd2 O11 76.38(7) 5_557 .
O12 Gd2 O11 76.38(7) 2_557 .
O9 Gd2 O10 126.22(6) . 4_557
O12 Gd2 O10 73.99(6) 5_557 4_557
O12 Gd2 O10 114.31(6) 2_557 4_557
O11 Gd2 O10 142.75(5) . 4_557
O9 Gd2 O10 126.22(6) . 7_547
O12 Gd2 O10 114.31(6) 5_557 7_547
O12 Gd2 O10 73.99(6) 2_557 7_547
O11 Gd2 O10 142.75(5) . 7_547
O10 Gd2 O10 71.65(10) 4_557 7_547
O9 Gd2 O15 77.31(5) . 2_557
O12 Gd2 O15 119.72(6) 5_557 2_557
O12 Gd2 O15 52.40(6) 2_557 2_557
O11 Gd2 O15 70.36(4) . 2_557
O10 Gd2 O15 145.38(6) 4_557 2_557
O10 Gd2 O15 73.79(7) 7_547 2_557
O9 Gd2 O15 77.31(5) . 5_557
O12 Gd2 O15 52.40(6) 5_557 5_557
O12 Gd2 O15 119.72(6) 2_557 5_557
O11 Gd2 O15 70.36(4) . 5_557
O10 Gd2 O15 73.79(6) 4_557 5_557
O10 Gd2 O15 145.38(7) 7_547 5_557
O15 Gd2 O15 140.58(9) 2_557 5_557
O9 Gd2 O16 75.42(6) . 4_557
O12 Gd2 O16 107.56(6) 5_557 4_557
O12 Gd2 O16 163.90(6) 2_557 4_557
O11 Gd2 O16 119.48(6) . 4_557
O10 Gd2 O16 51.87(6) 4_557 4_557
O10 Gd2 O16 92.25(6) 7_547 4_557
O15 Gd2 O16 132.43(6) 2_557 4_557
O15 Gd2 O16 67.57(6) 5_557 4_557
O9 Gd2 O16 75.42(6) . 7_547
O12 Gd2 O16 163.90(6) 5_557 7_547
O12 Gd2 O16 107.56(6) 2_557 7_547
O11 Gd2 O16 119.48(6) . 7_547
O10 Gd2 O16 92.25(6) 4_557 7_547
O10 Gd2 O16 51.87(6) 7_547 7_547
O15 Gd2 O16 67.57(6) 2_557 7_547
O15 Gd2 O16 132.43(6) 5_557 7_547
O16 Gd2 O16 68.25(8) 4_557 7_547
O9 Gd2 N30 28.01(9) . .
O12 Gd2 N30 97.49(7) 5_557 .
O12 Gd2 N30 97.49(7) 2_557 .
O11 Gd2 N30 26.18(9) . .
O10 Gd2 N30 141.48(5) 4_557 .
O10 Gd2 N30 141.48(5) 7_547 .
O15 Gd2 N30 71.69(5) 2_557 .
O15 Gd2 N30 71.69(5) 5_557 .
O16 Gd2 N30 98.51(7) 4_557 .
O16 Gd2 N30 98.51(7) 7_547 .
O9 Gd2 C28 97.53(6) . 2_557
O12 Gd2 C28 95.17(7) 5_557 2_557
O12 Gd2 C28 26.27(7) 2_557 2_557
O11 Gd2 C28 69.50(6) . 2_557
O10 Gd2 C28 134.96(7) 4_557 2_557
O10 Gd2 C28 73.93(7) 7_547 2_557
O15 Gd2 C28 26.26(7) 2_557 2_557
O15 Gd2 C28 133.22(7) 5_557 2_557
O16 Gd2 C28 156.84(7) 4_557 2_557
O16 Gd2 C28 88.67(7) 7_547 2_557
N30 Gd2 C28 82.44(7) . 2_557
N21 Zn3 N22 88.96(8) . .
N21 Zn3 N20 159.43(9) . .
N22 Zn3 N20 88.46(8) . .
N21 Zn3 N19 88.54(8) . .
N22 Zn3 N19 164.91(9) . .
N20 Zn3 N19 88.67(8) . .
N21 Zn3 O71 91.20(17) . .
N22 Zn3 O71 98.2(2) . .
N20 Zn3 O71 109.37(17) . .
N19 Zn3 O71 96.7(2) . .
N21 Zn3 O71' 108.34(17) . .
N22 Zn3 O71' 97.6(2) . .
N20 Zn3 O71' 92.23(17) . .
N19 Zn3 O71' 97.3(2) . .
O71 Zn3 O71' 17.15(15) . .
O27 Na4 O15 103.65(10) . .
O27 Na4 O14 100.85(10) . 2_557
O15 Na4 O14 112.24(8) . 2_557
O27 Na4 O8 114.42(10) . 7_447
O15 Na4 O8 139.92(8) . 7_447
O14 Na4 O8 73.38(7) 2_557 7_447
O27 Na4 O16 117.17(10) . 8_445
O15 Na4 O16 73.31(7) . 8_445
O14 Na4 O16 139.53(8) 2_557 8_445
O8 Na4 O16 78.41(7) 7_447 8_445
O27 Na4 O9 171.73(10) . 5_557
O15 Na4 O9 73.67(7) . 5_557
O14 Na4 O9 73.50(7) 2_557 5_557
O8 Na4 O9 70.24(7) 7_447 5_557
O16 Na4 O9 69.93(7) 8_445 5_557
O27 Na4 Na6 130.73(9) . 7_447
O15 Na4 Na6 104.82(6) . 7_447
O14 Na4 Na6 104.37(6) 2_557 7_447
O8 Na4 Na6 39.52(5) 7_447 7_447
O16 Na4 Na6 39.82(5) 8_445 7_447
O9 Na4 Na6 57.33(5) 5_557 7_447
O27 Na4 Gd2 140.63(9) . 5_557
O15 Na4 Gd2 43.33(5) . 5_557
O14 Na4 Gd2 111.07(6) 2_557 5_557
O8 Na4 Gd2 96.80(5) 7_447 5_557
O16 Na4 Gd2 44.40(4) 8_445 5_557
O9 Na4 Gd2 41.20(5) 5_557 5_557
Na6 Na4 Gd2 62.96(3) 7_447 5_557
O27 Na4 Gd1 137.60(9) . 5_557
O15 Na4 Gd1 110.57(6) . 5_557
O14 Na4 Gd1 43.20(5) 2_557 5_557
O8 Na4 Gd1 45.26(5) 7_447 5_557
O16 Na4 Gd1 96.50(5) 8_445 5_557
O9 Na4 Gd1 40.65(5) 5_557 5_557
Na6 Na4 Gd1 62.86(3) 7_447 5_557
Gd2 Na4 Gd1 81.48(2) 5_557 5_557
O12 Na5 O12 79.64(10) . 6
O12 Na5 O7 101.28(7) . 7_446
O12 Na5 O7 175.68(10) 6 7_446
O12 Na5 O7 175.68(10) . 4_456
O12 Na5 O7 101.28(7) 6 4_456
O7 Na5 O7 77.49(10) 7_446 4_456
O12 Na5 O24 97.34(10) . .
O12 Na5 O24 97.34(10) 6 .
O7 Na5 O24 86.76(10) 7_446 .
O7 Na5 O24 86.76(10) 4_456 .
O12 Na5 O18 83.84(8) . .
O12 Na5 O18 83.85(8) 6 .
O7 Na5 O18 92.04(8) 7_446 .
O7 Na5 O18 92.04(8) 4_456 .
O24 Na5 O18 178.45(13) . .
O12 Na5 Gd2 41.84(5) . 5_557
O12 Na5 Gd2 41.84(5) 6 5_557
O7 Na5 Gd2 137.32(5) 7_446 5_557
O7 Na5 Gd2 137.32(5) 4_456 5_557
O24 Na5 Gd2 113.66(11) . 5_557
O18 Na5 Gd2 67.89(8) . 5_557
O12 Na5 Gd1 138.51(5) . 5_556
O12 Na5 Gd1 138.51(5) 6 5_556
O7 Na5 Gd1 42.19(5) 7_446 5_556
O7 Na5 Gd1 42.19(5) 4_456 5_556
O24 Na5 Gd1 67.65(10) . 5_556
O18 Na5 Gd1 110.80(8) . 5_556
Gd2 Na5 Gd1 178.69(5) 5_557 5_556
O72 Na6 O8 116.38(9) . 6_545
O72 Na6 O8 116.38(9) . .
O8 Na6 O8 77.90(10) 6_545 .
O72 Na6 O16 114.26(9) . 2_557
O8 Na6 O16 129.30(10) 6_545 2_557
O8 Na6 O16 82.31(7) . 2_557
O72 Na6 O16 114.26(9) . 5_547
O8 Na6 O16 82.31(7) 6_545 5_547
O8 Na6 O16 129.30(10) . 5_547
O16 Na6 O16 75.20(10) 2_557 5_547
O72 Na6 Na4 131.67(3) . 4_447
O8 Na6 Na4 41.30(5) 6_545 4_447
O8 Na6 Na4 100.81(7) . 4_447
O16 Na6 Na4 99.67(7) 2_557 4_447
O16 Na6 Na4 42.00(5) 5_547 4_447
O72 Na6 Na4 131.67(3) . 7_447
O8 Na6 Na4 100.81(7) 6_545 7_447
O8 Na6 Na4 41.30(5) . 7_447
O16 Na6 Na4 42.00(5) 2_557 7_447
O16 Na6 Na4 99.67(7) 5_547 7_447
Na4 Na6 Na4 96.60(5) 4_447 7_447
O72 Na6 Gd1 142.84(11) . 3_445
O8 Na6 Gd1 42.30(5) 6_545 3_445
O8 Na6 Gd1 42.30(5) . 3_445
O16 Na6 Gd1 94.69(6) 2_557 3_445
O16 Na6 Gd1 94.69(6) 5_547 3_445
Na4 Na6 Gd1 58.87(3) 4_447 3_445
Na4 Na6 Gd1 58.87(3) 7_447 3_445
O72 Na6 Gd2 139.51(10) . 3_445
O8 Na6 Gd2 94.38(6) 6_545 3_445
O8 Na6 Gd2 94.39(6) . 3_445
O16 Na6 Gd2 41.21(5) 2_557 3_445
O16 Na6 Gd2 41.21(5) 5_547 3_445
Na4 Na6 Gd2 58.70(3) 4_447 3_445
Na4 Na6 Gd2 58.70(3) 7_447 3_445
Gd1 Na6 Gd2 77.65(3) 3_445 3_445
C23 O7 Na5 134.61(17) . 7_446
C23 O7 Gd1 96.12(15) . 3_445
Na5 O7 Gd1 99.63(7) 7_446 3_445
C23 O8 Na6 136.57(17) . .
C23 O8 Na4 121.95(16) . 7_447
Na6 O8 Na4 99.18(8) . 7_447
C23 O8 Gd1 91.30(15) . 3_445
Na6 O8 Gd1 100.40(7) . 3_445
Na4 O8 Gd1 93.19(6) 7_447 3_445
N30 O9 Gd1 95.5(2) . .
N30 O9 Gd2 94.7(2) . .
Gd1 O9 Gd2 169.73(12) . .
N30 O9 Na4 105.63(5) . 5_557
Gd1 O9 Na4 88.97(6) . 5_557
Gd2 O9 Na4 88.27(6) . 5_557
N30 O9 Na4 105.63(5) . 2_557
Gd1 O9 Na4 88.97(6) . 2_557
Gd2 O9 Na4 88.27(6) . 2_557
Na4 O9 Na4 148.72(10) 5_557 2_557
C26 O10 Gd2 95.07(15) . 7_547
N30 O11 Gd2 94.1(2) . .
C28 O12 Na5 162.59(17) . .
C28 O12 Gd2 94.64(15) . 5_557
Na5 O12 Gd2 100.43(7) . 5_557
N30 O13 Gd1 93.6(2) . .
C29 O14 Na4 170.27(18) . 2_557
C29 O14 Gd1 91.03(15) . .
Na4 O14 Gd1 98.68(7) 2_557 .
C28 O15 Na4 169.96(17) . .
C28 O15 Gd2 91.45(15) . 5_557
Na4 O15 Gd2 98.56(7) . 5_557
C26 O16 Na6 137.86(17) . 5_547
C26 O16 Na4 121.03(16) . 8_545
Na6 O16 Na4 98.18(8) 5_547 8_545
C26 O16 Gd2 91.67(15) . 7_547
Na6 O16 Gd2 101.51(7) 5_547 7_547
Na4 O16 Gd2 93.36(6) 8_545 7_547
C29 O17 Gd1 94.68(15) . .
C36 N19 C33 106.7(2) . .
C36 N19 Zn3 125.12(18) . .
C33 N19 Zn3 124.23(17) . .
C38 N20 C50 106.8(2) . .
C38 N20 Zn3 126.63(17) . .
C50 N20 Zn3 126.42(18) . .
C54 N21 C39 106.9(2) . .
C54 N21 Zn3 126.34(17) . .
C39 N21 Zn3 126.62(17) . .
C45 N22 C44 106.8(2) . .
C45 N22 Zn3 125.73(17) . .
C44 N22 Zn3 125.82(17) . .
O7 C23 O8 121.2(2) . .
O7 C23 C25 119.4(2) . .
O8 C23 C25 119.4(2) . .
O7 C23 Gd1 58.40(12) . 3_445
O8 C23 Gd1 62.87(13) . 3_445
C25 C23 Gd1 176.11(18) . 3_445
C43 C25 C67 118.8(3) . .
C43 C25 C23 121.4(2) . .
C67 C25 C23 119.8(3) . .
O10 C26 O16 121.3(2) . .
O10 C26 C31 119.9(2) . .
O16 C26 C31 118.7(2) . .
O10 C26 Gd2 59.21(13) . 7_547
O16 C26 Gd2 62.16(13) . 7_547
C31 C26 Gd2 177.63(18) . 7_547
O15 C28 O12 120.9(2) . .
O15 C28 C32 119.6(2) . .
O12 C28 C32 119.5(2) . .
O15 C28 Gd2 62.30(13) . 5_557
O12 C28 Gd2 59.08(13) . 5_557
C32 C28 Gd2 171.71(19) . 5_557
O14 C29 O17 121.5(2) . .
O14 C29 C34 119.9(2) . .
O17 C29 C34 118.6(2) . .
O14 C29 Gd1 62.75(13) . .
O17 C29 Gd1 58.95(13) . .
C34 C29 Gd1 172.49(18) . .
O11 N30 O13 126.7(3) . .
O11 N30 O9 116.9(3) . .
O13 N30 O9 116.3(3) . .
O11 N30 Gd1 173.4(3) . .
O13 N30 Gd1 59.88(18) . .
O9 N30 Gd1 56.46(17) . .
O11 N30 Gd2 59.67(18) . .
O13 N30 Gd2 173.6(3) . .
O9 N30 Gd2 57.26(17) . .
Gd1 N30 Gd2 113.72(12) . .
C66 C31 C74 119.1(3) . .
C66 C31 C26 121.5(3) . .
C74 C31 C26 119.4(3) . .
C49 C32 C52 119.5(2) . .
C49 C32 C28 120.0(2) . .
C52 C32 C28 120.5(2) . .
N19 C33 C47 125.1(2) . .
N19 C33 C62 109.4(2) . .
C47 C33 C62 125.5(2) . .
C46 C34 C61 119.2(3) . .
C46 C34 C29 119.8(2) . .
C61 C34 C29 121.0(3) . .
C44 C35 C38 125.2(2) . .
C44 C35 C42 117.1(2) . .
C38 C35 C42 117.6(2) . .
N19 C36 C40 125.3(2) . .
N19 C36 C58 109.5(2) . .
C40 C36 C58 125.3(2) . .
C39 C37 C45 125.5(2) . .
C39 C37 C41 117.1(2) . .
C45 C37 C41 117.3(2) . .
N20 C38 C35 125.5(2) . .
N20 C38 C70 109.7(2) . .
C35 C38 C70 124.7(2) . .
N21 C39 C37 125.4(2) . .
N21 C39 C55 109.3(2) . .
C37 C39 C55 125.2(2) . .
C36 C40 C50 125.2(2) . .
C36 C40 C56 117.3(2) . .
C50 C40 C56 117.4(2) . .
C73 C41 C75 118.1(3) . .
C73 C41 C37 121.8(2) . .
C75 C41 C37 120.1(3) . .
C69 C42 C53 117.7(3) . .
C69 C42 C35 119.2(3) . .
C53 C42 C35 123.0(3) . .
C25 C43 C53 120.0(3) . .
N22 C44 C35 125.0(2) . .
N22 C44 C51 109.5(2) . .
C35 C44 C51 125.3(2) . .
N22 C45 C37 124.9(2) . .
N22 C45 C59 109.4(2) . .
C37 C45 C59 125.5(2) . .
C34 C46 C65 120.4(3) . .
C33 C47 C54 124.9(2) . .
C33 C47 C48 117.2(2) . .
C54 C47 C48 117.9(2) . .
C65 C48 C68 117.9(3) . .
C65 C48 C47 120.6(2) . .
C68 C48 C47 121.5(3) . .
C32 C49 C57 120.3(3) . .
N20 C50 C40 125.5(2) . .
N20 C50 C63 109.5(2) . .
C40 C50 C63 124.9(2) . .
C59 C51 C44 107.2(2) . .
C64 C52 C32 120.1(3) . .
C42 C53 C43 121.6(3) . .
N21 C54 C47 125.5(2) . .
N21 C54 C60 109.6(2) . .
C47 C54 C60 124.9(2) . .
C60 C55 C39 106.7(2) . .
C57 C56 C64 118.5(2) . .
C57 C56 C40 119.7(3) . .
C64 C56 C40 121.7(3) . .
C49 C57 C56 120.8(3) . .
C62 C58 C36 106.9(2) . .
C51 C59 C45 107.0(2) . .
C55 C60 C54 107.4(2) . .
C34 C61 C68 120.3(3) . .
C58 C62 C33 107.4(2) . .
C70 C63 C50 107.1(2) . .
C52 C64 C56 120.8(3) . .
C48 C65 C46 121.3(3) . .
C31 C66 C73 120.5(3) . .
C25 C67 C69 120.8(3) . .
C61 C68 C48 120.8(3) . .
C42 C69 C67 121.1(3) . .
C63 C70 C38 107.0(3) . .
O71' O71 C76 75.0(10) . .
O71' O71 Zn3 82.1(10) . .
C76 O71 Zn3 154.2(5) . .
O71 O71' C76 73.9(10) . .
O71 O71' Zn3 80.8(10) . .
C76 O71' Zn3 152.1(4) . .
C41 C73 C66 121.2(3) . .
C31 C74 C75 119.5(3) . .
C41 C75 C74 121.4(3) . .
O71 C76 O71 162.8(9) 2_557 .
O71 C76 O71' 31.1(3) 2_557 2_557
O71 C76 O71' 144.6(4) . 2_557
O71 C76 O71' 144.6(4) 2_557 .
O71 C76 O71' 31.1(3) . .
O71' C76 O71' 164.3(9) 2_557 .

loop_
_geom_bond_atom_site_label_1
_geom_bond_atom_site_label_2
_geom_bond_distance
_geom_bond_site_symmetry_2
Gd1 O9 2.376(3) .
Gd1 O17 2.4408(18) 6
Gd1 O17 2.4408(18) .
Gd1 O13 2.459(3) .
Gd1 O7 2.4959(17) 8_545
Gd1 O7 2.4959(18) 3
Gd1 O14 2.5249(18) 6
Gd1 O14 2.5249(18) .
Gd1 O8 2.5938(18) 3
Gd1 O8 2.5938(18) 8_545
Gd1 N30 2.837(4) .
Gd1 C29 2.840(3) .
Gd2 O9 2.397(3) .
Gd2 O12 2.4532(18) 5_557
Gd2 O12 2.4532(18) 2_557
Gd2 O11 2.458(3) .
Gd2 O10 2.4852(19) 4_557
Gd2 O10 2.4852(19) 7_547
Gd2 O15 2.5240(18) 2_557
Gd2 O15 2.5240(18) 5_557
Gd2 O16 2.5493(18) 4_557
Gd2 O16 2.5493(18) 7_547
Gd2 N30 2.840(4) .
Gd2 C28 2.850(3) 2_557
Zn3 N21 2.061(2) .
Zn3 N22 2.061(2) .
Zn3 N20 2.068(2) .
Zn3 N19 2.071(2) .
Zn3 O71 2.090(6) .
Zn3 O71' 2.097(6) .
Na4 O27 2.226(3) .
Na4 O15 2.271(2) .
Na4 O14 2.277(2) 2_557
Na4 O8 2.422(2) 7_447
Na4 O16 2.449(2) 8_445
Na4 O9 2.8092(12) 5_557
Na4 Na6 3.6232(15) 7_447
Na4 Gd2 3.6376(10) 5_557
Na4 Gd1 3.6462(10) 5_557
Na5 O12 2.250(2) .
Na5 O12 2.250(2) 6
Na5 O7 2.298(2) 7_446
Na5 O7 2.298(2) 4_456
Na5 O24 2.404(4) .
Na5 O18 2.526(4) .
Na5 Gd2 3.6166(14) 5_557
Na5 Gd1 3.6644(14) 5_556
Na6 O72 2.185(3) .
Na6 O8 2.336(2) 6_545
Na6 O8 2.336(2) .
Na6 O16 2.344(2) 2_557
Na6 O16 2.344(2) 5_547
Na6 Na4 3.6230(15) 4_447
Na6 Na4 3.6230(15) 7_447
Na6 Gd1 3.7909(16) 3_445
Na6 Gd2 3.7918(17) 3_445
O7 C23 1.261(3) .
O7 Na5 2.298(2) 7_446
O7 Gd1 2.4960(17) 3_445
O8 C23 1.270(3) .
O8 Na4 2.422(2) 7_447
O8 Gd1 2.5940(18) 3_445
O9 N30 1.338(4) .
O9 Na4 2.8092(12) 5_557
O9 Na4 2.8092(12) 2_557
O10 C26 1.255(3) .
O10 Gd2 2.4854(19) 7_547
O11 N30 1.256(4) .
O12 C28 1.266(3) .
O12 Gd2 2.4531(18) 5_557
O13 N30 1.268(4) .
O14 C29 1.255(3) .
O14 Na4 2.277(2) 2_557
O15 C28 1.261(3) .
O15 Gd2 2.5241(17) 5_557
O16 C26 1.271(3) .
O16 Na6 2.344(2) 5_547
O16 Na4 2.449(2) 8_545
O16 Gd2 2.5494(18) 7_547
O17 C29 1.266(3) .
N19 C36 1.368(3) .
N19 C33 1.373(3) .
N20 C38 1.368(3) .
N20 C50 1.368(3) .
N21 C54 1.367(3) .
N21 C39 1.368(3) .
N22 C45 1.371(3) .
N22 C44 1.374(3) .
C23 C25 1.497(3) .
C23 Gd1 2.914(2) 3_445
C25 C43 1.370(4) .
C25 C67 1.373(4) .
C26 C31 1.496(3) .
C26 Gd2 2.882(2) 7_547
C28 C32 1.492(3) .
C28 Gd2 2.850(3) 5_557
C29 C34 1.498(3) .
C31 C66 1.359(4) .
C31 C74 1.379(5) .
C32 C49 1.383(4) .
C32 C52 1.393(4) .
C33 C47 1.405(4) .
C33 C62 1.443(4) .
C34 C46 1.375(4) .
C34 C61 1.390(4) .
C35 C44 1.401(4) .
C35 C38 1.403(4) .
C35 C42 1.496(3) .
C36 C40 1.403(4) .
C36 C58 1.452(4) .
C37 C39 1.402(4) .
C37 C45 1.403(4) .
C37 C41 1.498(3) .
C38 C70 1.446(4) .
C39 C55 1.456(4) .
C40 C50 1.410(4) .
C40 C56 1.491(4) .
C41 C73 1.359(4) .
C41 C75 1.374(5) .
C42 C69 1.372(4) .
C42 C53 1.375(4) .
C43 C53 1.391(4) .
C44 C51 1.443(4) .
C45 C59 1.449(4) .
C46 C65 1.387(4) .
C47 C54 1.408(4) .
C47 C48 1.491(4) .
C48 C65 1.386(4) .
C48 C68 1.394(4) .
C49 C57 1.390(4) .
C50 C63 1.448(4) .
C51 C59 1.354(4) .
C52 C64 1.388(4) .
C54 C60 1.442(4) .
C55 C60 1.346(4) .
C56 C57 1.393(4) .
C56 C64 1.392(4) .
C58 C62 1.344(4) .
C61 C68 1.388(4) .
C63 C70 1.349(4) .
C66 C73 1.394(4) .
C67 C69 1.385(5) .
O71 O71' 0.624(5) .
O71 C76 1.162(6) .
O71' C76 1.168(6) .
C74 C75 1.391(5) .
C76 O71 1.162(6) 2_557
C76 O71' 1.168(6) 2_557

loop_
_platon_squeeze_void_nr
_platon_squeeze_void_average_x
_platon_squeeze_void_average_y
_platon_squeeze_void_average_z
_platon_squeeze_void_volume
_platon_squeeze_void_count_electrons
_platon_squeeze_void_content
1 -0.009 -0.003 -0.001 3851 903 ' '
2 0.000 0.500 0.010 541 114 ' '
3 0.500 0.000 0.851 541 114 ' '
